data_9009540
loop_
_publ_author_name
'Yakubovich, O. V.'
'Egorov-Tismenko Y K'
'Simonov, M. A.'
'Belov, N. V.'

_publ_section_title
;
 Crystal structure of natural sakhaite Ca3Mg[BO3]2[CO3]*0.36H2O
;
_journal_name_full 'Doklady Akademii Nauk SSSR'
_journal_page_first 1103
_journal_page_last 1106
_journal_volume 239
_journal_year 1978
_chemical_formula_sum 'C2 H2 B4 Ca6 Mg2 O18.75'
_chemical_name_mineral Sakhaite
_space_group_IT_number 210
_symmetry_space_group_name_Hall 'F 4d 2 3'
_symmetry_space_group_name_H-M 'F 41 3 2'
_cell_angle_alpha 90
_cell_angle_beta 90
_cell_angle_gamma 90
_cell_formula_units_Z 8
_cell_length_a 14.685
_cell_length_b 14.685
_cell_length_c 14.685
_cell_volume 3166.809
_database_code_amcsd 0012459
_exptl_crystal_density_diffrn 2.762
_cod_original_formula_sum 'Ca6 Mg2 B4 C2 O18.75 H2'
_cod_database_code 9009540

loop_
_space_group_symop_operation_xyz
x,y,z
x,1/2+y,1/2+z
1/2+x,y,1/2+z
1/2+x,1/2+y,z
-z,1/2+x,1/2-y
-z,+x,-y
1/2-z,1/2+x,-y
1/2-z,+x,1/2-y
-y,1/2+z,1/2-x
-y,+z,-x
1/2-y,1/2+z,-x
1/2-y,+z,1/2-x
-x,1/2+y,1/2-z
-x,+y,-z
1/2-x,1/2+y,-z
1/2-x,+y,1/2-z
3/4-x,3/4+z,1/4+y
3/4-x,1/4+z,3/4+y
1/4-x,3/4+z,3/4+y
1/4-x,1/4+z,1/4+y
3/4-z,3/4+y,1/4+x
3/4-z,1/4+y,3/4+x
1/4-z,3/4+y,3/4+x
1/4-z,1/4+y,1/4+x
3/4-y,3/4+x,1/4+z
3/4-y,1/4+x,3/4+z
1/4-y,3/4+x,3/4+z
1/4-y,1/4+x,1/4+z
1/4-x,3/4-z,3/4-y
1/4-x,1/4-z,1/4-y
3/4-x,3/4-z,1/4-y
3/4-x,1/4-z,3/4-y
1/4-z,3/4-y,3/4-x
1/4-z,1/4-y,1/4-x
3/4-z,3/4-y,1/4-x
3/4-z,1/4-y,3/4-x
1/4-y,3/4-x,3/4-z
1/4-y,1/4-x,1/4-z
3/4-y,3/4-x,1/4-z
3/4-y,1/4-x,3/4-z
-z,1/2-x,1/2+y
-z,-x,+y
1/2-z,1/2-x,+y
1/2-z,-x,1/2+y
-y,1/2-z,1/2+x
-y,-z,+x
1/2-y,1/2-z,+x
1/2-y,-z,1/2+x
-x,1/2-y,1/2+z
-x,-y,+z
1/2-x,1/2-y,+z
1/2-x,-y,1/2+z
z,-x,-y
z,1/2-x,1/2-y
1/2+z,-x,1/2-y
1/2+z,1/2-x,-y
y,-z,-x
y,1/2-z,1/2-x
1/2+y,-z,1/2-x
1/2+y,1/2-z,-x
x,-y,-z
x,1/2-y,1/2-z
1/2+x,-y,1/2-z
1/2+x,1/2-y,-z
1/4+x,3/4-z,3/4+y
1/4+x,1/4-z,1/4+y
3/4+x,3/4-z,1/4+y
3/4+x,1/4-z,3/4+y
1/4+z,3/4-y,3/4+x
1/4+z,1/4-y,1/4+x
3/4+z,3/4-y,1/4+x
3/4+z,1/4-y,3/4+x
1/4+y,3/4-x,3/4+z
1/4+y,1/4-x,1/4+z
3/4+y,3/4-x,1/4+z
3/4+y,1/4-x,3/4+z
3/4+x,3/4+z,1/4-y
3/4+x,1/4+z,3/4-y
1/4+x,3/4+z,3/4-y
1/4+x,1/4+z,1/4-y
3/4+z,3/4+y,1/4-x
3/4+z,1/4+y,3/4-x
1/4+z,3/4+y,3/4-x
1/4+z,1/4+y,1/4-x
3/4+y,3/4+x,1/4-z
3/4+y,1/4+x,3/4-z
1/4+y,3/4+x,3/4-z
1/4+y,1/4+x,1/4-z
z,x,y
z,1/2+x,1/2+y
1/2+z,x,1/2+y
1/2+z,1/2+x,y
y,z,x
y,1/2+z,1/2+x
1/2+y,z,1/2+x
1/2+y,1/2+z,x

loop_
_atom_site_label
_atom_site_fract_x
_atom_site_fract_y
_atom_site_fract_z
_atom_site_occupancy
_atom_site_U_iso_or_equiv
_atom_site_type_symbol
_atom_site_attached_hydrogens
Ca 0.24890 0.00000 0.00000 1.00000 0.01950 Ca 0
Mg 0.12500 0.12500 0.12500 1.00000 0.00253 Mg 0
B 0.35100 0.35100 0.35100 1.00000 0.01267 B 0
C 0.63600 0.63600 0.63600 0.50000 0.02533 C 0
O1 0.15700 0.04500 0.63400 0.50000 0.03420 O 0
O2 0.26500 0.11800 0.12700 1.00000 0.02153 O 0
Wat3 0.00000 0.50000 0.00000 0.75000 0.11399 O 2

loop_
_cod_changelog_entry_id
_cod_changelog_entry_author
_cod_changelog_entry_date
_cod_changelog_entry_text
1
;cod-tools version 3.8.0
Id: cif_guess_AMCSD_atom_types 9581 2023-05-17 12:35:41Z saulius
;
2023-05-18T11:40:27+03:00
;Derived atom types and hydrogen counts
from atom names that follow the AMCSD naming convention
(Wat == water, O-H == hydroxyl).
;

loop_
_cod_related_entry_id
_cod_related_entry_database
_cod_related_entry_code
1 AMCSD 0012459
